data_7235917
loop_
_publ_author_name
'Li, Ya-Nan'
'Huo, Li-Hua'
'Deng, Zhao-Peng'
'Xie, Xin-Yu'
'Zhu, Zhi-Biao'
'Gao, Shan'

_publ_section_title
;
 Nature of reactant and influence of water on the supramolecular patterns
 and luminescent properties of organic salts comprising
 (1,1&#x2032;-biphenyl)-4,4&#x2032;-disulfonate and triphenylmethanaminium
;
_journal_issue 52
_journal_name_full 'RSC Advances'
_journal_page_first 41692
_journal_paper_doi 10.1039/C5RA04497A
_journal_volume 5
_journal_year 2015
_chemical_formula_moiety 'C12 H8 O6 S2, 2(C19 H18 N), 2(C5 H12 O), H2 O'
_chemical_formula_sum 'C60 H70 N2 O9 S2'
_chemical_formula_weight 1027.30
_space_group_IT_number 18
_space_group_name_Hall 'P 2 2ab'
_space_group_name_H-M_alt 'P 21 21 2'
_symmetry_cell_setting orthorhombic
_symmetry_space_group_name_Hall 'P 2 2ab'
_symmetry_space_group_name_H-M 'P 21 21 2'
_atom_sites_solution_hydrogens geom
_atom_sites_solution_primary direct
_atom_sites_solution_secondary difmap
_audit_creation_method SHELXL-97
_audit_update_record
;
2015-01-22 deposited with the CCDC.
2015-04-22 downloaded from the CCDC.
;
_cell_angle_alpha 90.00
_cell_angle_beta 90.00
_cell_angle_gamma 90.00
_cell_formula_units_Z 2
_cell_length_a 19.8998(9)
_cell_length_b 15.4214(6)
_cell_length_c 9.2206(3)
_cell_measurement_reflns_used 1278
_cell_measurement_temperature 295(2)
_cell_measurement_theta_max 27.50
_cell_measurement_theta_min 3.28
_cell_volume 2829.64(19)
_computing_cell_refinement
;
CrysAlis Pro (Agilent, 2013)
;
_computing_data_collection
;
CrysAlis Pro (Agilent, 2013)
;
_computing_data_reduction
;
CrysAlis Pro (Agilent, 2013)
;
_computing_molecular_graphics '(K. Brandenburg, Diamond 3.1, 2009)'
_computing_publication_material '(K. Brandenburg, Diamond 3.1, 2009)'
_computing_structure_refinement 'SHELXL-97 (Sheldrick, 1997)'
_computing_structure_solution 'SHELXS-97 (Sheldrick, 1990)'
_diffrn_ambient_temperature 295(2)
_diffrn_detector_area_resol_mean 16.1954
_diffrn_measured_fraction_theta_full 0.994
_diffrn_measured_fraction_theta_max 0.994
_diffrn_measurement_device_type 'Xcalibur, Eos'
_diffrn_measurement_method '\w scans'
_diffrn_radiation_monochromator graphite
_diffrn_radiation_source 'Enhance (Mo) X-ray Source'
_diffrn_radiation_type MoK\a
_diffrn_radiation_wavelength 0.71073
_diffrn_reflns_av_R_equivalents 0.0259
_diffrn_reflns_av_sigmaI/netI 0.0692
_diffrn_reflns_limit_h_max 16
_diffrn_reflns_limit_h_min -25
_diffrn_reflns_limit_k_max 8
_diffrn_reflns_limit_k_min -20
_diffrn_reflns_limit_l_max 11
_diffrn_reflns_limit_l_min -10
_diffrn_reflns_number 7066
_diffrn_reflns_theta_full 27.56
_diffrn_reflns_theta_max 27.56
_diffrn_reflns_theta_min 3.29
_exptl_absorpt_coefficient_mu 0.151
_exptl_absorpt_correction_T_max 0.9763
_exptl_absorpt_correction_T_min 0.9676
_exptl_absorpt_correction_type multi-scan
_exptl_absorpt_process_details
; 
CrysAlis Pro (Agilent, 2013)
Empirical absorption correction using spherical harmonics,
 implemented in SCALE3 ABSPACK scaling algorithm. 
;
_exptl_crystal_colour colorless
_exptl_crystal_density_diffrn 1.206
_exptl_crystal_density_method 'not measured'
_exptl_crystal_description prism
_exptl_crystal_F_000 1096
_exptl_crystal_size_max 0.22
_exptl_crystal_size_mid 0.18
_exptl_crystal_size_min 0.16
_refine_diff_density_max 0.282
_refine_diff_density_min -0.210
_refine_diff_density_rms 0.040
_refine_ls_abs_structure_details 'Flack H D (1983), Acta Cryst. A39, 876-881'
_refine_ls_abs_structure_Flack 0.00(11)
_refine_ls_extinction_method none
_refine_ls_goodness_of_fit_ref 1.046
_refine_ls_hydrogen_treatment mixed
_refine_ls_matrix_type full
_refine_ls_number_parameters 360
_refine_ls_number_reflns 5740
_refine_ls_number_restraints 18
_refine_ls_restrained_S_all 1.049
_refine_ls_R_factor_all 0.1005
_refine_ls_R_factor_gt 0.0651
_refine_ls_shift/su_max 0.000
_refine_ls_shift/su_mean 0.000
_refine_ls_structure_factor_coef Fsqd
_refine_ls_weighting_details 'calc w=1/[\s^2^(Fo^2^)+(0.0489P)^2^+0.4599P] where P=(Fo^2^+2Fc^2^)/3'
_refine_ls_weighting_scheme calc
_refine_ls_wR_factor_gt 0.1210
_refine_ls_wR_factor_ref 0.1395
_reflns_number_gt 4040
_reflns_number_total 5740
_reflns_threshold_expression >2sigma(I)
_cod_data_source_file c5ra04497a2.cif
_cod_data_source_block 13
_cod_original_cell_volume 2829.6(2)
_cod_database_code 7235917

loop_
_symmetry_equiv_pos_as_xyz
'x, y, z'
'-x, -y, z'
'x+1/2, -y+1/2, -z'
'-x+1/2, y+1/2, -z'

loop_
_atom_site_label
_atom_site_type_symbol
_atom_site_fract_x
_atom_site_fract_y
_atom_site_fract_z
_atom_site_U_iso_or_equiv
_atom_site_adp_type
_atom_site_occupancy
_atom_site_symmetry_multiplicity
_atom_site_calc_flag
_atom_site_refinement_flags
_atom_site_disorder_assembly
_atom_site_disorder_group
S1 S 0.47611(4) 0.34125(5) 1.06049(10) 0.0428(2) Uani 1 1 d . . .
O1 O 0.51332(12) 0.38264(14) 0.9440(3) 0.0528(6) Uani 1 1 d . . .
O1W O 0.5000 0.5000 1.3851(4) 0.0598(10) Uani 1 2 d SD . .
H1W H 0.499(3) 0.4521(16) 1.339(4) 0.090 Uiso 1 1 d D . .
O2 O 0.50514(14) 0.35669(16) 1.2024(3) 0.0607(7) Uani 1 1 d . . .
O3 O 0.40458(11) 0.36096(14) 1.0547(3) 0.0588(7) Uani 1 1 d . . .
O4 O 0.09823(17) 0.9530(2) 1.4144(3) 0.0809(9) Uani 1 1 d D . .
H4O H 0.0647(18) 0.968(4) 1.465(5) 0.121 Uiso 1 1 d D . .
N1 N 0.37939(14) 0.50347(18) 0.8741(3) 0.0385(7) Uani 1 1 d D . .
H1N1 H 0.3837(15) 0.4578(12) 0.929(2) 0.058 Uiso 1 1 d D . .
H1N2 H 0.4125(12) 0.5374(15) 0.899(3) 0.058 Uiso 1 1 d D . .
H1N3 H 0.3884(15) 0.4855(17) 0.7869(14) 0.058 Uiso 1 1 d D . .
C1 C 0.30871(16) 0.5393(2) 0.8905(3) 0.0367(8) Uani 1 1 d . . .
C2 C 0.30694(17) 0.6287(2) 0.8196(3) 0.0388(8) Uani 1 1 d . . .
C3 C 0.3484(2) 0.6510(3) 0.7075(4) 0.0633(11) Uani 1 1 d . . .
H3A H 0.3805 0.6114 0.6758 0.076 Uiso 1 1 calc R . .
C4 C 0.3438(3) 0.7316(3) 0.6394(5) 0.0793(14) Uani 1 1 d . . .
H4A H 0.3730 0.7458 0.5643 0.095 Uiso 1 1 calc R . .
C5 C 0.2964(3) 0.7892(3) 0.6834(5) 0.0779(14) Uani 1 1 d . . .
H5A H 0.2928 0.8428 0.6377 0.093 Uiso 1 1 calc R . .
C6 C 0.2542(3) 0.7689(3) 0.7943(5) 0.0788(15) Uani 1 1 d . . .
H6A H 0.2214 0.8081 0.8238 0.095 Uiso 1 1 calc R . .
C7 C 0.2602(2) 0.6900(3) 0.8624(5) 0.0629(12) Uani 1 1 d . . .
H7A H 0.2318 0.6773 0.9398 0.075 Uiso 1 1 calc R . .
C8 C 0.29433(16) 0.5464(2) 1.0534(4) 0.0387(7) Uani 1 1 d . . .
C9 C 0.3417(2) 0.5799(3) 1.1467(4) 0.0516(10) Uani 1 1 d . . .
H9A H 0.3838 0.5948 1.1108 0.062 Uiso 1 1 calc R . .
C10 C 0.3283(2) 0.5919(3) 1.2916(4) 0.0676(13) Uani 1 1 d . . .
H10A H 0.3611 0.6150 1.3522 0.081 Uiso 1 1 calc R . .
C11 C 0.2673(3) 0.5700(3) 1.3461(5) 0.0815(16) Uani 1 1 d . . .
H11A H 0.2579 0.5784 1.4438 0.098 Uiso 1 1 calc R . .
C12 C 0.2199(3) 0.5356(4) 1.2564(5) 0.0862(16) Uani 1 1 d . . .
H12A H 0.1783 0.5197 1.2939 0.103 Uiso 1 1 calc R . .
C13 C 0.2328(2) 0.5238(3) 1.1103(4) 0.0690(13) Uani 1 1 d . . .
H13A H 0.1998 0.5006 1.0503 0.083 Uiso 1 1 calc R . .
C14 C 0.26083(18) 0.4747(2) 0.8181(4) 0.0439(9) Uani 1 1 d . . .
C15 C 0.2653(2) 0.3868(3) 0.8524(5) 0.0607(11) Uani 1 1 d . . .
H15A H 0.2996 0.3677 0.9130 0.073 Uiso 1 1 calc R . .
C16 C 0.2196(3) 0.3275(3) 0.7979(5) 0.0770(14) Uani 1 1 d . . .
H16A H 0.2233 0.2690 0.8213 0.092 Uiso 1 1 calc R . .
C17 C 0.1687(3) 0.3557(4) 0.7091(5) 0.0830(15) Uani 1 1 d . . .
H17A H 0.1368 0.3166 0.6750 0.100 Uiso 1 1 calc R . .
C18 C 0.1650(2) 0.4413(4) 0.6710(5) 0.0820(15) Uani 1 1 d . . .
H18A H 0.1315 0.4597 0.6078 0.098 Uiso 1 1 calc R . .
C19 C 0.2102(2) 0.5004(3) 0.7252(4) 0.0575(10) Uani 1 1 d . . .
H19A H 0.2066 0.5585 0.6990 0.069 Uiso 1 1 calc R . .
C20 C 0.48336(16) 0.22766(18) 1.0336(4) 0.0389(8) Uani 1 1 d . . .
C21 C 0.4314(2) 0.1747(2) 1.0720(6) 0.0807(15) Uani 1 1 d . . .
H21A H 0.3911 0.1984 1.1046 0.097 Uiso 1 1 calc R . .
C22 C 0.4388(2) 0.0855(2) 1.0624(7) 0.0851(16) Uani 1 1 d . . .
H22A H 0.4032 0.0501 1.0901 0.102 Uiso 1 1 calc R . .
C23 C 0.49638(17) 0.0482(2) 1.0135(4) 0.0448(9) Uani 1 1 d . . .
C24 C 0.5472(2) 0.1024(3) 0.9724(6) 0.0815(16) Uani 1 1 d . . .
H24A H 0.5869 0.0788 0.9372 0.098 Uiso 1 1 calc R . .
C25 C 0.54103(19) 0.1919(2) 0.9818(5) 0.0722(15) Uani 1 1 d . . .
H25A H 0.5763 0.2273 0.9526 0.087 Uiso 1 1 calc R . .
C26 C 0.1290(15) 0.8754(7) 1.464(4) 0.100(4) Uani 0.50 1 d PD A 1
H26A H 0.1344 0.8761 1.5686 0.120 Uiso 0.50 1 calc PR A 1
H26B H 0.1727 0.8672 1.4193 0.120 Uiso 0.50 1 calc PR A 1
C27 C 0.0815(9) 0.8067(10) 1.419(3) 0.158(5) Uani 0.50 1 d PD A 1
H27A H 0.0791 0.8042 1.3137 0.190 Uiso 0.50 1 calc PR A 1
H27B H 0.0369 0.8192 1.4558 0.190 Uiso 0.50 1 calc PR A 1
C28 C 0.1059(10) 0.7224(10) 1.477(3) 0.183(6) Uani 0.50 1 d PD A 1
H28A H 0.1036 0.7236 1.5825 0.219 Uiso 0.50 1 calc PR A 1
H28B H 0.1525 0.7141 1.4498 0.219 Uiso 0.50 1 calc PR A 1
C29 C 0.0643(13) 0.6468(18) 1.421(3) 0.245(7) Uani 0.50 1 d PD A 1
H29A H 0.0431 0.6598 1.3292 0.294 Uiso 0.50 1 calc PR A 1
H29B H 0.0906 0.5941 1.4129 0.294 Uiso 0.50 1 calc PR A 1
C30 C 0.0147(11) 0.6420(18) 1.542(2) 0.191(7) Uani 0.50 1 d PD A 1
H30A H -0.0154 0.5944 1.5257 0.286 Uiso 0.50 1 calc PR A 1
H30B H -0.0105 0.6951 1.5462 0.286 Uiso 0.50 1 calc PR A 1
H30C H 0.0380 0.6336 1.6322 0.286 Uiso 0.50 1 calc PR A 1
C26' C 0.1315(17) 0.8886(9) 1.495(4) 0.100(4) Uani 0.50 1 d PD A 2
H26C H 0.1170 0.8943 1.5949 0.120 Uiso 0.50 1 calc PR A 2
H26D H 0.1791 0.9022 1.4928 0.120 Uiso 0.50 1 calc PR A 2
C27' C 0.1243(7) 0.7969(10) 1.454(3) 0.158(5) Uani 0.50 1 d PD A 2
H27C H 0.1485 0.7877 1.3644 0.190 Uiso 0.50 1 calc PR A 2
H27D H 0.1462 0.7621 1.5283 0.190 Uiso 0.50 1 calc PR A 2
C28' C 0.0563(7) 0.7642(12) 1.436(3) 0.183(6) Uani 0.50 1 d PD A 2
H28C H 0.0393 0.7767 1.3394 0.219 Uiso 0.50 1 calc PR A 2
H28D H 0.0259 0.7886 1.5073 0.219 Uiso 0.50 1 calc PR A 2
C29' C 0.0654(13) 0.6682(13) 1.458(4) 0.245(7) Uani 0.50 1 d PD A 2
H29C H 0.1001 0.6462 1.3939 0.294 Uiso 0.50 1 calc PR A 2
H29D H 0.0786 0.6564 1.5574 0.294 Uiso 0.50 1 calc PR A 2
C30' C 0.0003(11) 0.6265(18) 1.426(2) 0.191(7) Uani 0.50 1 d PD A 2
H30D H 0.0056 0.5646 1.4276 0.286 Uiso 0.50 1 calc PR A 2
H30E H -0.0147 0.6441 1.3311 0.286 Uiso 0.50 1 calc PR A 2
H30F H -0.0322 0.6436 1.4969 0.286 Uiso 0.50 1 calc PR A 2

loop_
_atom_site_aniso_label
_atom_site_aniso_U_11
_atom_site_aniso_U_22
_atom_site_aniso_U_33
_atom_site_aniso_U_23
_atom_site_aniso_U_13
_atom_site_aniso_U_12
S1 0.0445(5) 0.0249(3) 0.0589(5) 0.0038(4) 0.0026(5) -0.0006(4)
O1 0.0573(15) 0.0391(12) 0.0621(14) 0.0099(13) 0.0063(14) -0.0102(12)
O1W 0.080(3) 0.050(2) 0.049(2) 0.000 0.000 -0.003(2)
O2 0.0767(19) 0.0460(15) 0.0593(15) -0.0092(12) -0.0024(14) -0.0038(14)
O3 0.0465(14) 0.0341(13) 0.0958(18) 0.0126(15) 0.0105(15) 0.0076(10)
O4 0.099(3) 0.084(2) 0.0592(19) 0.0243(17) 0.0256(17) 0.017(2)
N1 0.0418(16) 0.0336(13) 0.0402(14) -0.0017(13) 0.0048(14) 0.0009(13)
C1 0.0340(18) 0.0382(18) 0.0378(17) -0.0013(14) 0.0006(14) -0.0005(16)
C2 0.043(2) 0.0386(18) 0.0348(18) -0.0013(15) -0.0029(16) 0.0012(16)
C3 0.076(3) 0.061(3) 0.053(2) 0.011(2) 0.013(2) 0.014(2)
C4 0.102(4) 0.072(3) 0.064(3) 0.027(2) 0.017(3) 0.010(3)
C5 0.116(4) 0.051(3) 0.067(3) 0.016(2) -0.003(3) 0.012(3)
C6 0.107(4) 0.058(3) 0.072(3) 0.003(2) 0.003(3) 0.036(3)
C7 0.072(3) 0.061(3) 0.056(2) 0.006(2) 0.013(2) 0.022(2)
C8 0.0402(18) 0.0385(17) 0.0374(16) 0.0039(17) 0.0054(17) 0.0051(15)
C9 0.044(2) 0.063(3) 0.048(2) -0.0096(19) 0.0038(19) 0.0046(19)
C10 0.076(3) 0.087(3) 0.040(2) -0.011(2) -0.006(2) 0.011(3)
C11 0.107(4) 0.094(4) 0.043(3) -0.005(2) 0.023(3) 0.010(3)
C12 0.074(3) 0.116(5) 0.068(3) -0.016(3) 0.033(3) -0.020(3)
C13 0.056(3) 0.098(4) 0.053(2) -0.014(2) 0.017(2) -0.018(3)
C14 0.041(2) 0.049(2) 0.0417(18) -0.0088(16) 0.0068(17) -0.0099(18)
C15 0.062(3) 0.054(2) 0.066(3) 0.000(2) -0.011(2) -0.011(2)
C16 0.086(3) 0.055(3) 0.090(3) -0.010(3) -0.007(3) -0.023(3)
C17 0.078(3) 0.093(4) 0.078(3) -0.028(3) -0.010(3) -0.033(3)
C18 0.070(3) 0.106(4) 0.070(3) -0.013(3) -0.026(3) -0.010(3)
C19 0.051(2) 0.065(2) 0.056(2) -0.009(2) -0.012(2) 0.001(2)
C20 0.0368(18) 0.0246(14) 0.055(2) 0.0028(14) -0.0021(17) -0.0017(14)
C21 0.047(2) 0.033(2) 0.162(4) -0.013(3) 0.037(3) -0.0035(17)
C22 0.046(2) 0.0318(19) 0.177(5) -0.008(3) 0.031(3) -0.0113(17)
C23 0.0397(18) 0.0299(16) 0.065(2) -0.0006(15) -0.0028(18) 0.0021(15)
C24 0.055(2) 0.037(2) 0.153(5) 0.013(3) 0.048(3) 0.0079(18)
C25 0.049(2) 0.0332(18) 0.135(4) 0.014(2) 0.034(3) -0.0015(17)
C26 0.158(6) 0.077(5) 0.066(12) 0.009(6) 0.024(5) 0.019(5)
C27 0.111(11) 0.094(7) 0.270(15) 0.020(9) -0.066(12) -0.035(9)
C28 0.143(12) 0.111(11) 0.295(18) 0.016(13) -0.023(14) -0.023(8)
C29 0.172(10) 0.182(15) 0.38(2) -0.022(17) 0.074(14) 0.008(11)
C30 0.138(11) 0.229(16) 0.205(18) 0.00(2) 0.000(15) -0.024(11)
C26' 0.158(6) 0.077(5) 0.066(12) 0.009(6) 0.024(5) 0.019(5)
C27' 0.111(11) 0.094(7) 0.270(15) 0.020(9) -0.066(12) -0.035(9)
C28' 0.143(12) 0.111(11) 0.295(18) 0.016(13) -0.023(14) -0.023(8)
C29' 0.172(10) 0.182(15) 0.38(2) -0.022(17) 0.074(14) 0.008(11)
C30' 0.138(11) 0.229(16) 0.205(18) 0.00(2) 0.000(15) -0.024(11)

loop_
_atom_type_symbol
_atom_type_description
_atom_type_scat_dispersion_real
_atom_type_scat_dispersion_imag
_atom_type_scat_source
C C 0.0033 0.0016 'International Tables Vol C Tables 4.2.6.8 and 6.1.1.4'
H H 0.0000 0.0000 'International Tables Vol C Tables 4.2.6.8 and 6.1.1.4'
N N 0.0061 0.0033 'International Tables Vol C Tables 4.2.6.8 and 6.1.1.4'
O O 0.0106 0.0060 'International Tables Vol C Tables 4.2.6.8 and 6.1.1.4'
S S 0.1246 0.1234 'International Tables Vol C Tables 4.2.6.8 and 6.1.1.4'

loop_
_geom_angle_atom_site_label_1
_geom_angle_atom_site_label_2
_geom_angle_atom_site_label_3
_geom_angle
_geom_angle_site_symmetry_3
O2 S1 O1 113.09(15) .
O2 S1 O3 112.82(18) .
O1 S1 O3 112.31(16) .
O2 S1 C20 104.82(15) .
O1 S1 C20 106.79(15) .
O3 S1 C20 106.28(14) .
C26' O4 H4O 106(4) .
C26 O4 H4O 113(5) .
C1 N1 H1N1 109(2) .
C1 N1 H1N2 117(2) .
H1N1 N1 H1N2 104.7(14) .
C1 N1 H1N3 114(2) .
H1N1 N1 H1N3 105.2(14) .
H1N2 N1 H1N3 106.4(15) .
N1 C1 C2 107.9(3) .
N1 C1 C14 107.2(3) .
C2 C1 C14 112.8(3) .
N1 C1 C8 107.2(2) .
C2 C1 C8 110.6(3) .
C14 C1 C8 110.9(3) .
C3 C2 C7 116.7(4) .
C3 C2 C1 122.5(3) .
C7 C2 C1 120.7(3) .
C2 C3 C4 121.6(4) .
C2 C3 H3A 119.2 .
C4 C3 H3A 119.2 .
C5 C4 C3 119.6(4) .
C5 C4 H4A 120.2 .
C3 C4 H4A 120.2 .
C4 C5 C6 120.2(4) .
C4 C5 H5A 119.9 .
C6 C5 H5A 119.9 .
C5 C6 C7 119.6(4) .
C5 C6 H6A 120.2 .
C7 C6 H6A 120.2 .
C6 C7 C2 122.2(4) .
C6 C7 H7A 118.9 .
C2 C7 H7A 118.9 .
C13 C8 C9 117.8(3) .
C13 C8 C1 121.4(3) .
C9 C8 C1 120.7(3) .
C10 C9 C8 121.6(4) .
C10 C9 H9A 119.2 .
C8 C9 H9A 119.2 .
C11 C10 C9 120.0(4) .
C11 C10 H10A 120.0 .
C9 C10 H10A 120.0 .
C10 C11 C12 119.4(4) .
C10 C11 H11A 120.3 .
C12 C11 H11A 120.3 .
C11 C12 C13 121.0(4) .
C11 C12 H12A 119.5 .
C13 C12 H12A 119.5 .
C8 C13 C12 120.1(4) .
C8 C13 H13A 119.9 .
C12 C13 H13A 119.9 .
C19 C14 C15 117.8(4) .
C19 C14 C1 122.5(4) .
C15 C14 C1 119.6(3) .
C16 C15 C14 121.2(4) .
C16 C15 H15A 119.4 .
C14 C15 H15A 119.4 .
C17 C16 C15 119.5(5) .
C17 C16 H16A 120.3 .
C15 C16 H16A 120.3 .
C18 C17 C16 119.9(4) .
C18 C17 H17A 120.0 .
C16 C17 H17A 120.0 .
C17 C18 C19 120.7(5) .
C17 C18 H18A 119.6 .
C19 C18 H18A 119.6 .
C18 C19 C14 120.8(5) .
C18 C19 H19A 119.6 .
C14 C19 H19A 119.6 .
C25 C20 C21 119.2(3) .
C25 C20 S1 121.2(2) .
C21 C20 S1 119.5(3) .
C20 C21 C22 119.7(4) .
C20 C21 H21A 120.1 .
C22 C21 H21A 120.1 .
C23 C22 C21 122.1(4) .
C23 C22 H22A 119.0 .
C21 C22 H22A 119.0 .
C22 C23 C24 117.2(3) .
C22 C23 C23 120.2(4) 2_655
C24 C23 C23 122.6(4) 2_655
C23 C24 C25 121.8(4) .
C23 C24 H24A 119.1 .
C25 C24 H24A 119.1 .
C20 C25 C24 120.0(3) .
C20 C25 H25A 120.0 .
C24 C25 H25A 120.0 .
O4 C26 C27 103.7(11) .
O4 C26 H26A 111.0 .
C27 C26 H26A 111.0 .
O4 C26 H26B 111.0 .
C27 C26 H26B 111.0 .
H26A C26 H26B 109.0 .
C26 C27 C28 108.3(13) .
C26 C27 H27A 110.0 .
C28 C27 H27A 110.0 .
C26 C27 H27B 110.0 .
C28 C27 H27B 110.0 .
H27A C27 H27B 108.4 .
C27 C28 C29 112(2) .
C27 C28 H28A 109.3 .
C29 C28 H28A 109.3 .
C27 C28 H28B 109.3 .
C29 C28 H28B 109.3 .
H28A C28 H28B 107.9 .
C30 C29 C28 98.3(18) .
C30 C29 H29A 112.1 .
C28 C29 H29A 112.1 .
C30 C29 H29B 112.1 .
C28 C29 H29B 112.1 .
H29A C29 H29B 109.7 .
C29 C30 H30A 109.5 .
C29 C30 H30B 109.5 .
H30A C30 H30B 109.5 .
C29 C30 H30C 109.5 .
H30A C30 H30C 109.5 .
H30B C30 H30C 109.5 .
O4 C26' C27' 119.9(16) .
O4 C26' H26C 107.3 .
C27' C26' H26C 107.3 .
O4 C26' H26D 107.3 .
C27' C26' H26D 107.3 .
H26C C26' H26D 106.9 .
C28' C27' C26' 117(2) .
C28' C27' H27C 108.0 .
C26' C27' H27C 108.0 .
C28' C27' H27D 108.0 .
C26' C27' H27D 108.0 .
H27C C27' H27D 107.3 .
C27' C28' C29' 102.2(15) .
C27' C28' H28C 111.3 .
C29' C28' H28C 111.3 .
C27' C28' H28D 111.3 .
C29' C28' H28D 111.3 .
H28C C28' H28D 109.2 .
C30' C29' C28' 107(2) .
C30' C29' H29C 110.3 .
C28' C29' H29C 110.3 .
C30' C29' H29D 110.3 .
C28' C29' H29D 110.3 .
H29C C29' H29D 108.5 .
C29' C30' H30D 109.5 .
C29' C30' H30E 109.5 .
H30D C30' H30E 109.5 .
C29' C30' H30F 109.5 .
H30D C30' H30F 109.5 .
H30E C30' H30F 109.5 .

loop_
_geom_bond_atom_site_label_1
_geom_bond_atom_site_label_2
_geom_bond_distance
_geom_bond_site_symmetry_2
S1 O2 1.450(3) .
S1 O1 1.452(2) .
S1 O3 1.456(2) .
S1 C20 1.775(3) .
O1W H1W 0.85(3) .
O4 C26' 1.405(9) .
O4 C26 1.420(9) .
O4 H4O 0.85(3) .
N1 C1 1.519(4) .
N1 H1N1 0.86(3) .
N1 H1N2 0.86(3) .
N1 H1N3 0.86(3) .
C1 C2 1.525(4) .
C1 C14 1.532(5) .
C1 C8 1.533(5) .
C2 C3 1.367(5) .
C2 C7 1.384(5) .
C3 C4 1.397(6) .
C3 H3A 0.9300 .
C4 C5 1.358(6) .
C4 H4A 0.9300 .
C5 C6 1.360(6) .
C5 H5A 0.9300 .
C6 C7 1.375(6) .
C6 H6A 0.9300 .
C7 H7A 0.9300 .
C8 C13 1.377(5) .
C8 C9 1.377(5) .
C9 C10 1.375(5) .
C9 H9A 0.9300 .
C10 C11 1.358(6) .
C10 H10A 0.9300 .
C11 C12 1.361(7) .
C11 H11A 0.9300 .
C12 C13 1.383(6) .
C12 H12A 0.9300 .
C13 H13A 0.9300 .
C14 C19 1.381(5) .
C14 C15 1.394(6) .
C15 C16 1.385(6) .
C15 H15A 0.9300 .
C16 C17 1.372(7) .
C16 H16A 0.9300 .
C17 C18 1.368(7) .
C17 H17A 0.9300 .
C18 C19 1.375(6) .
C18 H18A 0.9300 .
C19 H19A 0.9300 .
C20 C25 1.360(5) .
C20 C21 1.365(5) .
C21 C22 1.386(5) .
C21 H21A 0.9300 .
C22 C23 1.360(5) .
C22 H22A 0.9300 .
C23 C24 1.365(5) .
C23 C23 1.493(6) 2_655
C24 C25 1.387(5) .
C24 H24A 0.9300 .
C25 H25A 0.9300 .
C26 C27 1.480(10) .
C26 H26A 0.9700 .
C26 H26B 0.9700 .
C27 C28 1.490(9) .
C27 H27A 0.9700 .
C27 H27B 0.9700 .
C28 C29 1.520(10) .
C28 H28A 0.9700 .
C28 H28B 0.9700 .
C29 C30 1.490(10) .
C29 H29A 0.9700 .
C29 H29B 0.9700 .
C30 H30A 0.9600 .
C30 H30B 0.9600 .
C30 H30C 0.9600 .
C26' C27' 1.470(10) .
C26' H26C 0.9700 .
C26' H26D 0.9700 .
C27' C28' 1.455(9) .
C27' H27C 0.9700 .
C27' H27D 0.9700 .
C28' C29' 1.505(10) .
C28' H28C 0.9700 .
C28' H28D 0.9700 .
C29' C30' 1.478(10) .
C29' H29C 0.9700 .
C29' H29D 0.9700 .
C30' H30D 0.9600 .
C30' H30E 0.9600 .
C30' H30F 0.9600 .

loop_
_geom_hbond_atom_site_label_D
_geom_hbond_atom_site_label_H
_geom_hbond_atom_site_label_A
_geom_hbond_distance_DH
_geom_hbond_distance_HA
_geom_hbond_distance_DA
_geom_hbond_angle_DHA
_geom_hbond_site_symmetry_A
O1W H1W O2 0.85(3) 1.940(13) 2.781(3) 168(4) .
O4 H4O O1W 0.85(3) 1.955(16) 2.786(4) 168(5) 3_468
N1 H1N1 O3 0.86(3) 1.932(11) 2.803(4) 173(3) .
N1 H1N2 O1 0.86(3) 1.967(10) 2.839(4) 176(3) 2_665
N1 H1N3 O4 0.86(3) 1.941(10) 2.807(4) 174(3) 4_547

loop_
_geom_torsion_atom_site_label_1
_geom_torsion_atom_site_label_2
_geom_torsion_atom_site_label_3
_geom_torsion_atom_site_label_4
_geom_torsion
_geom_torsion_site_symmetry_1
_geom_torsion_site_symmetry_4
N1 C1 C2 C3 28.1(4) . .
C14 C1 C2 C3 -90.2(4) . .
C8 C1 C2 C3 145.0(3) . .
N1 C1 C2 C7 -155.2(3) . .
C14 C1 C2 C7 86.6(4) . .
C8 C1 C2 C7 -38.2(4) . .
C7 C2 C3 C4 0.0(6) . .
C1 C2 C3 C4 176.8(4) . .
C2 C3 C4 C5 -1.0(7) . .
C3 C4 C5 C6 0.7(8) . .
C4 C5 C6 C7 0.6(8) . .
C5 C6 C7 C2 -1.8(7) . .
C3 C2 C7 C6 1.4(6) . .
C1 C2 C7 C6 -175.5(4) . .
N1 C1 C8 C13 -139.0(3) . .
C2 C1 C8 C13 103.6(4) . .
C14 C1 C8 C13 -22.3(5) . .
N1 C1 C8 C9 44.4(4) . .
C2 C1 C8 C9 -73.0(4) . .
C14 C1 C8 C9 161.2(3) . .
C13 C8 C9 C10 -0.9(6) . .
C1 C8 C9 C10 175.8(4) . .
C8 C9 C10 C11 0.4(7) . .
C9 C10 C11 C12 0.5(8) . .
C10 C11 C12 C13 -1.0(9) . .
C9 C8 C13 C12 0.5(7) . .
C1 C8 C13 C12 -176.2(4) . .
C11 C12 C13 C8 0.5(8) . .
N1 C1 C14 C19 -134.0(3) . .
C2 C1 C14 C19 -15.4(4) . .
C8 C1 C14 C19 109.3(4) . .
N1 C1 C14 C15 49.8(4) . .
C2 C1 C14 C15 168.4(3) . .
C8 C1 C14 C15 -67.0(4) . .
C19 C14 C15 C16 -1.5(6) . .
C1 C14 C15 C16 174.9(4) . .
C14 C15 C16 C17 -0.4(7) . .
C15 C16 C17 C18 2.4(7) . .
C16 C17 C18 C19 -2.6(8) . .
C17 C18 C19 C14 0.7(7) . .
C15 C14 C19 C18 1.3(6) . .
C1 C14 C19 C18 -175.0(4) . .
O2 S1 C20 C25 -84.1(4) . .
O1 S1 C20 C25 36.1(4) . .
O3 S1 C20 C25 156.2(3) . .
O2 S1 C20 C21 92.7(4) . .
O1 S1 C20 C21 -147.1(4) . .
O3 S1 C20 C21 -27.0(4) . .
C25 C20 C21 C22 2.1(8) . .
S1 C20 C21 C22 -174.8(4) . .
C20 C21 C22 C23 -0.9(9) . .
C21 C22 C23 C24 -0.6(8) . .
C21 C22 C23 C23 176.2(5) . 2_655
C22 C23 C24 C25 0.9(8) . .
C23 C23 C24 C25 -175.9(4) 2_655 .
C21 C20 C25 C24 -1.8(7) . .
S1 C20 C25 C24 175.0(4) . .
C23 C24 C25 C20 0.3(8) . .
C26' O4 C26 C27 136(15) . .
O4 C26 C27 C28 -175(2) . .
C26 C27 C28 C29 -173(3) . .
C27 C28 C29 C30 -93(2) . .
C26 O4 C26' C27' -19(10) . .
O4 C26' C27' C28' -51(4) . .
C26' C27' C28' C29' -157(2) . .
C27' C28' C29' C30' -174(2) . .
